data_1564772
loop_
_publ_author_name
'Turner, Gemma F.'
'McKellar, Scott C.'
'Allan, David R.'
'Cheetham, Anthony K.'
'Henke, Sebastian'
'Moggach, Stephen A.'

_publ_section_title
;
 Guest-mediated phase transitions in a flexible pillared-layered
 metal--organic framework under high-pressure
;
_journal_name_full 'Chemical Science'
_journal_paper_doi 10.1039/D1SC03108B
_journal_year 2021
_chemical_formula_moiety '(C22 H26 N2 O8 Zn2)n 7.8 (C2 O H6)'
_chemical_formula_sum 'C37.6 H72.8 N2 O15.8 Zn2'
_chemical_formula_weight 936.56
_space_group_IT_number 123
_space_group_name_Hall '-P 4 2'
_space_group_name_H-M_alt 'P 4/m m m'
_symmetry_cell_setting tetragonal
_symmetry_space_group_name_Hall '-P 4 2'
_symmetry_space_group_name_H-M 'P 4/m m m'
_atom_sites_solution_hydrogens difmap
_atom_sites_solution_primary other
_audit_creation_date 2021-05-26
_audit_creation_method CRYSTALS_ver_14.61_build_6999
_audit_update_record
;
2021-06-03 deposited with the CCDC.	2021-09-29 downloaded from the CCDC.
;
_cell_angle_alpha 90
_cell_angle_beta 90
_cell_angle_gamma 90
_cell_formula_units_Z 1
_cell_length_a 10.9805(16)
_cell_length_b 10.9805(16)
_cell_length_c 9.7220(19)
_cell_measurement_reflns_used 3660
_cell_measurement_temperature 298
_cell_measurement_theta_max 25
_cell_measurement_theta_min 3
_cell_volume 1172.2(3)
_computing_cell_refinement 'Apex2 (Bruker AXS, 2006)'
_computing_data_collection 'Apex2 (Bruker AXS, 2006)'
_computing_data_reduction 'Apex2 (Bruker AXS, 2006)'
_computing_molecular_graphics 'CAMERON (Watkin et al., 1996)'
_computing_publication_material 'CRYSTALS (Betteridge et al., 2003)'
_computing_structure_refinement 'CRYSTALS (Betteridge et al., 2003)'
_computing_structure_solution 'Superflip (Palatinus & Chapuis, 2007)'
_diffrn_ambient_pressure 310000
_diffrn_ambient_temperature 298
_diffrn_measured_fraction_theta_full 0.581
_diffrn_measured_fraction_theta_max 0.581
_diffrn_measurement_device Area
_diffrn_measurement_device_type 'Bruker Kappa Apex2'
_diffrn_measurement_method \w
_diffrn_radiation_monochromator graphite
_diffrn_radiation_type 'Mo K\a'
_diffrn_radiation_wavelength 0.71073
_diffrn_reflns_av_R_equivalents 0.048
_diffrn_reflns_av_unetI/netI 0.064
_diffrn_reflns_limit_h_max 11
_diffrn_reflns_limit_h_min -11
_diffrn_reflns_limit_k_max 4
_diffrn_reflns_limit_k_min -5
_diffrn_reflns_limit_l_max 11
_diffrn_reflns_limit_l_min -11
_diffrn_reflns_number 4042
_diffrn_reflns_theta_full 25.031
_diffrn_reflns_theta_max 25.031
_diffrn_reflns_theta_min 2.798
_diffrn_standards_number 0
_exptl_absorpt_coefficient_mu 1.09
_exptl_absorpt_correction_T_max 0.95
_exptl_absorpt_correction_T_min 0.82
_exptl_absorpt_correction_type multi-scan
_exptl_absorpt_process_details 'SADABS (Siemens, 1996)'
_exptl_crystal_colour colourless
_exptl_crystal_density_diffrn 1.329
_exptl_crystal_density_meas ?
_exptl_crystal_density_method 'not measured'
_exptl_crystal_description plate
_exptl_crystal_F_000 498.8
_exptl_crystal_size_max 0.150
_exptl_crystal_size_mid 0.150
_exptl_crystal_size_min 0.050
_platon_squeeze_details
;
see text for details
;
_refine_diff_density_max 1.89
_refine_diff_density_min -1.17
_refine_ls_extinction_method None
_refine_ls_goodness_of_fit_ref 1.0161
_refine_ls_hydrogen_treatment constr
_refine_ls_matrix_type full
_refine_ls_number_parameters 31
_refine_ls_number_reflns 379
_refine_ls_number_restraints 78
_refine_ls_R_factor_all 0.0976
_refine_ls_R_factor_gt 0.0762
_refine_ls_shift/su_max 0.0091720
_refine_ls_shift/su_mean 0.0003097
_refine_ls_structure_factor_coef Fsqd
_refine_ls_weighting_details
;
 Method= Modified Sheldrick 
 w=1/[\s^2^(F^2^) + ( 0.00P)^2^ +23.55P] 
 ,where P=(max(Fo^2^,0) + 2Fc^2^)/3 
;
_refine_ls_weighting_scheme calc
_refine_ls_wR_factor_all 0.2024
_refine_ls_wR_factor_gt 0.1709
_refine_ls_wR_factor_ref 0.1895
_reflns_limit_h_max 5
_reflns_limit_h_min 0
_reflns_limit_k_max 11
_reflns_limit_k_min 0
_reflns_limit_l_max 11
_reflns_limit_l_min 0
_reflns_number_gt 333
_reflns_number_total 386
_reflns_threshold_expression I>2.0\s(I)
_oxford_diffrn_Wilson_B_factor 0.24
_oxford_diffrn_Wilson_scale 37.55
_oxford_refine_ls_r_factor_ref 0.0938
_oxford_refine_ls_scale 0.2422(9)
_oxford_reflns_number_all 386
_cod_data_source_file d1sc03108b2.cif
_cod_data_source_block 1_EtOH_031GPa
_cod_depositor_comments
;
The following automatic conversions were performed:

data item '_exptl_crystal_density_meas' value 'not measured' was
changed to '?' -- the value is perceived as not measured.

Automatic conversion script
Id: cif_fix_values 7556 2019-12-06 15:28:31Z antanas 
;
_cod_original_cell_volume 1172.2(4)
_cod_original_sg_symbol_H-M 'P 4/m m m '
_cod_original_formula_sum 'C37.6 H72.8 O15.8 N2 Zn2'
_cod_database_code 1564772
_platon_squeeze_void_probe_radius 1.20
_oxford_refine_reflns_threshold_expression_ref I>-10.0\s(I)

loop_
_symmetry_equiv_pos_as_xyz
x,y,z
-x,-y,-z
-y,x,z
y,-x,-z
-x,-y,z
x,y,-z
y,-x,z
-y,x,-z
-x,y,z
x,-y,-z
y,x,z
-y,-x,-z
x,-y,z
-x,y,-z
-y,-x,z
y,x,-z

loop_
_atom_site_label
_atom_site_type_symbol
_atom_site_fract_x
_atom_site_fract_y
_atom_site_fract_z
_atom_site_U_iso_or_equiv
_atom_site_occupancy
_atom_site_adp_type
_atom_site_refinement_flags_posn
_atom_site_refinement_flags_adp
_atom_site_refinement_flags_occupancy
_atom_site_disorder_assembly
_atom_site_disorder_group
_atom_site_attached_hydrogens
Zn1 Zn 0.5000 0.5000 0.3469(2) 0.0247 1.0000 Uani S T . . . .
C1 C 0.2638(10) 0.5000 0.5000 0.0305 1.0000 Uani DS TU . . . .
C2 C 0.1273(10) 0.5000 0.5000 0.0300 1.0000 Uani DS TU . . . .
C3 C 0.0633(4) 0.5000 0.3777(8) 0.0513 1.0000 Uani DS TU . . . .
C4 C 0.4115(6) 0.4115(6) 0.0800(5) 0.0246 0.3750 Uani DS U . . . .
C5 C 0.5000 0.3778(9) 0.0787(5) 0.0244 0.3750 Uani DS U . . . .
N1 N 0.5000 0.5000 0.1350 0.0236 1.0000 Uani D U . . . .
O1 O 0.3177(7) 0.5000 0.3853(6) 0.0383 1.0000 Uani DS TU . . . .
H13 H 0.3304 0.4392 0.1006 0.0468 0.3750 Uiso R . . . . .
H32 H 0.1059 0.5000 0.2926 0.0597 1.0000 Uiso RS . . . . .
H51 H 0.5715 0.3359 0.1104 0.0293 0.3750 Uiso R . . . . .
H52 H 0.4288 0.3359 0.1104 0.0293 0.3750 Uiso R . . . . .

loop_
_atom_site_aniso_label
_atom_site_aniso_U_11
_atom_site_aniso_U_22
_atom_site_aniso_U_33
_atom_site_aniso_U_23
_atom_site_aniso_U_13
_atom_site_aniso_U_12
Zn1 0.0282(13) 0.0282(13) 0.0177(10) 0.0000 0.0000 0.0000
C1 0.027(4) 0.026(9) 0.039(4) 0.0000 0.0000 0.0000
C2 0.026(4) 0.033(9) 0.031(4) 0.0000 0.0000 0.0000
C3 0.031(5) 0.095(10) 0.028(4) 0.0000 0.001(2) 0.0000
C4 0.0291 0.0291 0.0155 -0.0013 -0.0013 -0.0002
C5 0.0292 0.0289 0.0150 -0.0019 0.0000 0.0000
N1 0.0272 0.0272 0.0165 0.0000 0.0000 0.0000
O1 0.025(4) 0.051(6) 0.039(3) 0.0000 -0.001(3) 0.0000

loop_
_atom_type_symbol
_atom_type_scat_dispersion_real
_atom_type_scat_dispersion_imag
_atom_type_scat_Cromer_Mann_a1
_atom_type_scat_Cromer_Mann_b1
_atom_type_scat_Cromer_Mann_a2
_atom_type_scat_Cromer_Mann_b2
_atom_type_scat_Cromer_Mann_a3
_atom_type_scat_Cromer_Mann_b3
_atom_type_scat_Cromer_Mann_a4
_atom_type_scat_Cromer_Mann_b4
_atom_type_scat_Cromer_Mann_c
_atom_type_scat_source
C 0.0033 0.0016 2.3100 20.8439 1.0200 10.2075 1.5886 0.5687 0.8650 51.6512 0.2156 'International Tables Vol C 4.2.6.8 and 6.1.1.4'
H 0.0000 0.0000 0.4930 10.5109 0.3229 26.1257 0.1402 3.1424 0.0408 57.7998 0.0030 'International Tables Vol C 4.2.6.8 and 6.1.1.4'
N 0.0061 0.0033 12.2126 0.0057 3.1322 9.8933 2.0125 28.9975 1.1663 0.5826 -11.5290 'International Tables Vol C 4.2.6.8 and 6.1.1.4'
O 0.0106 0.0060 3.0485 13.2771 2.2868 5.7011 1.5463 0.3239 0.8670 32.9089 0.2508 'International Tables Vol C 4.2.6.8 and 6.1.1.4'
Zn 0.2839 1.4301 14.0743 3.2655 7.0318 0.2333 5.1652 10.3163 2.4100 58.7097 1.3041 'International Tables Vol C 4.2.6.8 and 6.1.1.4'

loop_
_geom_angle_atom_site_label_1
_geom_angle_site_symmetry_1
_geom_angle_atom_site_label_2
_geom_angle_site_symmetry_2
_geom_angle_atom_site_label_3
_geom_angle_site_symmetry_3
_geom_angle
_geom_angle_publ_flag
Zn1 2_666 Zn1 . O1 3_655 79.44(18) yes
Zn1 2_666 Zn1 . O1 5_665 79.44(18) yes
O1 3_655 Zn1 . O1 5_665 88.07(7) yes
Zn1 2_666 Zn1 . O1 7_565 79.44(18) yes
O1 3_655 Zn1 . O1 7_565 158.9(4) yes
O1 5_665 Zn1 . O1 7_565 88.07(7) yes
Zn1 2_666 Zn1 . O1 . 79.44(18) yes
O1 3_655 Zn1 . O1 . 88.07(7) yes
O1 5_665 Zn1 . O1 . 158.9(4) yes
O1 7_565 Zn1 . O1 . 88.07(7) yes
O1 6_556 C1 . C2 . 118.0(6) yes
O1 6_556 C1 . O1 . 124.1(11) yes
C2 . C1 . O1 . 118.0(6) yes
C1 . C2 . C3 6_556 120.6(5) yes
C1 . C2 . C3 . 120.6(5) yes
C3 6_556 C2 . C3 . 118.8(10) yes
C3 5_565 C3 . C2 . 120.6(5) yes
C3 5_565 C3 . H32 . 119.5 no
C2 . C3 . H32 . 119.9 no
C4 6_555 C4 . H13 11_555 102.0 no
C4 6_555 C4 . H52 11_555 109.1 no
H13 11_555 C4 . H52 11_555 114.7 no
C4 6_555 C4 . H51 7_565 109.1 no
H13 11_555 C4 . H51 7_565 114.5 no
H52 11_555 C4 . H51 7_565 0.2 no
C4 6_555 C4 . H51 9_655 109.1 no
H13 11_555 C4 . H51 9_655 9.3 no
H52 11_555 C4 . H51 9_655 106.1 no
H51 7_565 C4 . H51 9_655 105.9 no
C4 6_555 C4 . N1 . 111.2(2) yes
H13 11_555 C4 . N1 . 109.0 no
H52 11_555 C4 . N1 . 110.5 no
H51 7_565 C4 . N1 . 110.6 no
H51 9_655 C4 . N1 . 110.6 no
C4 6_555 C4 . H13 . 102.0 no
H13 11_555 C4 . H13 . 122.9 no
H52 11_555 C4 . H13 . 9.2 no
H51 7_565 C4 . H13 . 9.3 no
H51 9_655 C4 . H13 . 114.5 no
C4 6_555 C4 . H52 . 109.1 no
H13 11_555 C4 . H52 . 9.2 no
H52 11_555 C4 . H52 . 106.3 no
H51 7_565 C4 . H52 . 106.1 no
H51 9_655 C4 . H52 . 0.2 no
N1 . C4 . H13 . 109.0 no
N1 . C4 . H52 . 110.5 no
H13 . C4 . H52 . 114.7 no
C5 6_555 C5 . H51 9_655 108.7 no
C5 6_555 C5 . H52 9_655 108.8 no
H51 9_655 C5 . H52 9_655 109.5 no
C5 6_555 C5 . N1 . 112.2(2) yes
H51 9_655 C5 . N1 . 108.8 no
H52 9_655 C5 . N1 . 108.8 no
C5 6_555 C5 . H51 . 108.7 no
H51 9_655 C5 . H51 . 109.6 no
H52 9_655 C5 . H51 . 0.1 no
N1 . C5 . H51 . 108.8 no
C5 6_555 C5 . H52 . 108.8 no
H51 9_655 C5 . H52 . 0.1 no
H52 9_655 C5 . H52 . 109.3 no
N1 . C5 . H52 . 108.8 no
H51 . C5 . H52 . 109.5 no
C4 5_665 N1 . C4 7_565 82.45(15) yes
C4 5_665 N1 . C4 3_655 82.45(15) yes
C4 7_565 N1 . C4 3_655 137.5(5) yes
C4 5_665 N1 . C4 . 137.5(5) yes
C4 7_565 N1 . C4 . 82.45(15) yes
C4 3_655 N1 . C4 . 82.45(15) yes
C4 5_665 N1 . C5 11_555 118.2(2) yes
C4 7_565 N1 . C5 11_555 41.66(5) yes
C4 3_655 N1 . C5 11_555 118.2(2) yes
C4 . N1 . C5 11_555 41.66(5) yes
C4 5_665 N1 . C5 . 118.2(2) yes
C4 7_565 N1 . C5 . 118.2(2) yes
C4 3_655 N1 . C5 . 41.66(5) yes
C4 . N1 . C5 . 41.66(5) yes
C5 11_555 N1 . C5 . 81.78(17) yes
C4 5_665 N1 . C5 3_655 41.66(5) yes
C4 7_565 N1 . C5 3_655 118.2(2) yes
C4 3_655 N1 . C5 3_655 41.66(5) yes
C4 . N1 . C5 3_655 118.2(2) yes
C5 11_555 N1 . C5 3_655 135.6(5) yes
C4 5_665 N1 . C5 5_665 41.66(5) yes
C4 7_565 N1 . C5 5_665 41.66(5) yes
C4 3_655 N1 . C5 5_665 118.2(2) yes
C4 . N1 . C5 5_665 118.2(2) yes
C5 11_555 N1 . C5 5_665 81.78(17) yes
C5 . N1 . C5 3_655 81.78(17) yes
C5 . N1 . C5 5_665 135.6(5) yes
C5 3_655 N1 . C5 5_665 81.78(17) yes
Zn1 . O1 . C1 . 128.5(7) yes
C5 . H51 . C4 3_655 67.8 no
C5 . H52 . C4 . 67.9 no

loop_
_geom_bond_atom_site_label_1
_geom_bond_site_symmetry_1
_geom_bond_atom_site_label_2
_geom_bond_site_symmetry_2
_geom_bond_distance
_geom_bond_publ_flag
Zn1 . Zn1 2_666 2.977(4) yes
Zn1 . O1 3_655 2.036(8) yes
Zn1 . O1 5_665 2.036(8) yes
Zn1 . O1 7_565 2.036(8) yes
Zn1 . O1 . 2.036(8) yes
C1 . O1 6_556 1.262(6) yes
C1 . C2 . 1.499(8) yes
C1 . O1 . 1.262(6) yes
C2 . C3 6_556 1.381(7) yes
C2 . C3 . 1.381(7) yes
C3 . C3 5_565 1.390(9) yes
C3 . H32 . 0.950 no
C4 . C4 6_555 1.556(9) yes
C4 . H13 11_555 0.962 no
C4 . H52 11_555 0.901 no
C4 . H51 7_565 0.901 no
C4 . H51 9_655 0.901 no
C4 . N1 . 1.475(9) yes
C4 . H13 . 0.962 no
C4 . H52 . 0.901 no
C5 . C5 6_555 1.529(9) yes
C5 . H51 9_655 0.961 no
C5 . H52 9_655 0.959 no
C5 . N1 . 1.449(9) yes
C5 . H51 . 0.961 no
C5 . H52 . 0.959 no

loop_
_platon_squeeze_void_nr
_platon_squeeze_void_average_x
_platon_squeeze_void_average_y
_platon_squeeze_void_average_z
_platon_squeeze_void_volume
_platon_squeeze_void_count_electrons
_platon_squeeze_void_content
1 -0.002 -0.002 -0.020 719 202 '7.8 (C2 O H6)'
